data_4127849
loop_
_publ_author_name
'He, Zhi-Tao'
'Jiang, Xingyu'
'Hartwig, John F.'

_publ_section_title
;
 Stereodivergent Construction of Tertiary Fluorides in Vicinal Stereogenic
 Pairs by Allylic Substitution with Iridium and Copper Catalysts.
;
_journal_issue 33
_journal_name_full 'Journal of the American Chemical Society'
_journal_page_first 13066
_journal_page_last 13073
_journal_paper_doi 10.1021/jacs.9b04440
_journal_volume 141
_journal_year 2019
_chemical_absolute_configuration ad
_chemical_formula_moiety 'C20 H19 F N2 O S'
_chemical_formula_sum 'C20 H19 F N2 O S'
_chemical_formula_weight 354.43
_space_group_crystal_system orthorhombic
_space_group_IT_number 19
_space_group_name_Hall 'P 2ac 2ab'
_space_group_name_H-M_alt 'P 21 21 21'
_symmetry_space_group_name_Hall 'P 2ac 2ab'
_symmetry_space_group_name_H-M 'P 21 21 21'
_atom_sites_solution_hydrogens geom
_audit_creation_date 2019-03-01
_audit_creation_method
;
Olex2 1.2
(compiled 2018.05.29 svn.r3508 for OlexSys, GUI svn.r5506)
;
_cell_angle_alpha 90
_cell_angle_beta 90
_cell_angle_gamma 90
_cell_formula_units_Z 4
_cell_length_a 6.30661(5)
_cell_length_b 8.76884(7)
_cell_length_c 31.4352(2)
_cell_measurement_reflns_used 24574
_cell_measurement_temperature 100(2)
_cell_measurement_theta_max 78.7740
_cell_measurement_theta_min 5.1840
_cell_volume 1738.42(2)
_computing_cell_refinement 'CrysAlisPro 1.171.39.46e (Rigaku OD, 2018)'
_computing_data_collection 'CrysAlisPro 1.171.39.46e (Rigaku OD, 2018)'
_computing_data_reduction 'CrysAlisPro 1.171.39.46e (Rigaku OD, 2018)'
_computing_molecular_graphics 'Olex2 (Dolomanov et al., 2009)'
_computing_publication_material 'Olex2 (Dolomanov et al., 2009)'
_computing_structure_refinement 'ShelXL (Sheldrick, 2015)'
_diffrn_ambient_temperature 100(2)
_diffrn_detector 'CCD plate'
_diffrn_detector_type 'Pilatus 200K'
_diffrn_measured_fraction_theta_full 1.000
_diffrn_measured_fraction_theta_max 1.000
_diffrn_measurement_details
;
List of Runs (angles in degrees, time in seconds):

  # Type    Start    End  Width  t~exp~   \w     \q     \k     \f   Frames
--------------------------------------------------------------------------
  1  \w    -13.00  71.00   0.50    0.50    --    0.00  59.00  -6.00  168
  2  \w   -115.00 -31.00   0.50    0.50    -- -100.00  64.00 147.00  168
  3  \w   -169.00 -85.00   0.50    0.50    -- -100.00 -64.00  11.00  168
  4  \w   -176.00 -86.00   0.50    0.50    -- -100.00-110.00 133.00  180
  5  \w     30.00 112.00   0.50    0.50    --  106.00-110.00 133.00  164
  6  \w     93.00 177.00   0.50    0.50    --  106.00  59.00  -6.00  168
  7  \w    -15.00  31.00   0.50    0.50    --    0.00 -99.00 -30.00   92
  8  \w    -15.00  31.00   0.50    0.50    --    0.00 -99.00  60.00   92
  9  \w    -15.00  31.00   0.50    0.50    --    0.00 -99.00   0.00   92
 10  \w   -176.00 -86.00   0.50    0.50    -- -100.00-111.00  90.00  180
 11  \w    -72.00 -23.00   0.50    0.50    -- -100.00  30.00-180.00   98
 12  \w    -72.00 -23.00   0.50    0.50    -- -100.00  30.00  60.00   98
 13  \w    -72.00 -23.00   0.50    0.50    -- -100.00  30.00  90.00   98
 14  \w     27.00 113.00   0.50    0.50    --  106.00 -15.00-150.00  172
 15  \w     31.00  74.00   0.50    0.50    --  106.00 -45.00-180.00   86
 16  \w     31.00  74.00   0.50    0.50    --  106.00 -45.00  60.00   86
 17  \w     30.00 109.00   0.50    0.50    --  106.00 -94.00   0.00  158
 18  \w     29.00 114.00   0.50    0.50    --  106.00   0.00-180.00  170
 19  \w     99.00 178.00   0.50    0.50    --  106.00  15.00-180.00  158
 20  \w     29.00  66.00   0.50    0.50    --  106.00 -30.00-150.00   74
 21  \w    -13.00  72.00   0.50    0.50    --    0.00  57.00 120.00  170
 22  \w    -15.00  31.00   0.50    0.50    --    0.00 -99.00 -90.00   92
 23  \w    -45.00  20.00   0.50    0.50    --    0.00 -77.00-180.00  130
 24  \w   -171.00 -87.00   0.50    0.50    -- -100.00 -59.00-146.00  168
 25  \w   -170.00 -86.00   0.50    0.50    -- -100.00 -61.00-120.00  168
 26  \w   -172.00 -80.00   0.50    0.50    -- -100.00 -77.00 -60.00  184
 27  \w   -170.00-145.00   0.50    0.50    -- -100.00 -61.00 120.00   50
 28  \w   -170.00 -86.00   0.50    0.50    -- -100.00 -61.00 150.00  168
 29  \w     99.00 178.00   0.50    0.50    --  106.00  15.00  60.00  158
 30  \w     99.00 178.00   0.50    0.50    --  106.00  15.00 -30.00  158
 31  \w     30.00 112.00   0.50    0.50    --  106.00-111.00   0.00  164
 32  \w     30.00 109.00   0.50    0.50    --  106.00 -94.00-180.00  158
 33  \w     29.00 114.00   0.50    0.50    --  106.00   0.00 -30.00  170
;
_diffrn_measurement_device 'four-circle diffractometer'
_diffrn_measurement_device_type 'ROD, Synergy Custom DW system, Pilatus 200K'
_diffrn_measurement_method '\w scans'
_diffrn_orient_matrix_type 'CrysAlisPro convention (1999,Acta A55,543-557)'
_diffrn_orient_matrix_UB_11 -0.0331837000
_diffrn_orient_matrix_UB_12 -0.0296677000
_diffrn_orient_matrix_UB_13 -0.0478437000
_diffrn_orient_matrix_UB_21 -0.1789678000
_diffrn_orient_matrix_UB_22 0.1196245000
_diffrn_orient_matrix_UB_23 -0.0007676000
_diffrn_orient_matrix_UB_31 0.1629389000
_diffrn_orient_matrix_UB_32 0.1251799000
_diffrn_orient_matrix_UB_33 -0.0105943000
_diffrn_radiation_monochromator mirror
_diffrn_radiation_probe x-ray
_diffrn_radiation_type CuK\a
_diffrn_radiation_wavelength 1.54184
_diffrn_reflns_av_R_equivalents 0.0360
_diffrn_reflns_av_unetI/netI 0.0142
_diffrn_reflns_Laue_measured_fraction_full 1.000
_diffrn_reflns_Laue_measured_fraction_max 1.000
_diffrn_reflns_limit_h_max 7
_diffrn_reflns_limit_h_min -7
_diffrn_reflns_limit_k_max 10
_diffrn_reflns_limit_k_min -10
_diffrn_reflns_limit_l_max 39
_diffrn_reflns_limit_l_min -39
_diffrn_reflns_number 30608
_diffrn_reflns_point_group_measured_fraction_full 1.000
_diffrn_reflns_point_group_measured_fraction_max 0.999
_diffrn_reflns_theta_full 74.000
_diffrn_reflns_theta_max 74.504
_diffrn_reflns_theta_min 5.237
_diffrn_source 'Rotating-anode X-ray tube'
_diffrn_source_type 'Rigaku (Cu) X-ray Source'
_exptl_absorpt_coefficient_mu 1.824
_exptl_absorpt_correction_T_max 1.00000
_exptl_absorpt_correction_T_min 0.75247
_exptl_absorpt_correction_type multi-scan
_exptl_absorpt_process_details
;
CrysAlisPro 1.171.39.46e (Rigaku Oxford Diffraction, 2018)
Empirical absorption correction using spherical harmonics,
 implemented in SCALE3 ABSPACK scaling algorithm.
;
_exptl_crystal_colour colourless
_exptl_crystal_colour_primary colourless
_exptl_crystal_density_diffrn 1.354
_exptl_crystal_description block
_exptl_crystal_F_000 744
_exptl_crystal_size_max 0.24
_exptl_crystal_size_mid 0.15
_exptl_crystal_size_min 0.06
_refine_diff_density_max 0.288
_refine_diff_density_min -0.176
_refine_diff_density_rms 0.037
_refine_ls_abs_structure_details
;
 Flack x determined using 1432 quotients [(I+)-(I-)]/[(I+)+(I-)]
 (Parsons, Flack and Wagner, Acta Cryst. B69 (2013) 249-259).
;
_refine_ls_abs_structure_Flack -0.009(5)
_refine_ls_extinction_method none
_refine_ls_goodness_of_fit_ref 1.051
_refine_ls_hydrogen_treatment constr
_refine_ls_matrix_type full
_refine_ls_number_parameters 281
_refine_ls_number_reflns 3552
_refine_ls_number_restraints 186
_refine_ls_restrained_S_all 1.026
_refine_ls_R_factor_all 0.0279
_refine_ls_R_factor_gt 0.0275
_refine_ls_shift/su_max 0.000
_refine_ls_shift/su_mean 0.000
_refine_ls_structure_factor_coef Fsqd
_refine_ls_weighting_details 'w=1/[\s^2^(Fo^2^)+(0.0278P)^2^+0.6488P] where P=(Fo^2^+2Fc^2^)/3'
_refine_ls_weighting_scheme calc
_refine_ls_wR_factor_gt 0.0672
_refine_ls_wR_factor_ref 0.0675
_reflns_Friedel_coverage 0.705
_reflns_Friedel_fraction_full 1.000
_reflns_Friedel_fraction_max 0.999
_reflns_number_gt 3496
_reflns_number_total 3552
_reflns_threshold_expression 'I > 2\s(I)'
_cod_data_source_file ja9b04440_si_002.cif
_cod_data_source_block ent-3m
_cod_database_code 4127849
_shelx_shelxl_version_number 2014/7
_chemical_oxdiff_formula 'C N O S F H'
_shelx_space_group_comment
;
The symmetry employed for this shelxl refinement is uniquely defined
by the following loop, which should always be used as a source of
symmetry information in preference to the above space-group names.
They are only intended as comments.
;
_shelx_estimated_absorpt_t_max 0.898
_shelx_estimated_absorpt_t_min 0.669
_reflns_odcompleteness_completeness 99.91
_reflns_odcompleteness_iscentric 1
_reflns_odcompleteness_theta 74.33
_olex2_refinement_description
;
1. Fixed Uiso
 At 1.2 times of:
  All C(H) groups, All C(H,H) groups
 At 1.5 times of:
  All C(H,H,H) groups
2. Rigid bond restraints
 N1A, N1B, S1A, S1B, C1A, C1B, C2A, C2B, C3A, C3B, C4A, C4B, C5A, C5B
 with sigma for 1-2 distances of 0.01 and sigma for 1-3 distances of 0.01
3. Uiso/Uaniso restraints and constraints
N1A \\sim N1B \\sim S1A \\sim S1B \\sim C1A \\sim C1B \\sim C2A \\sim C2B \\sim
C3A \\sim C3B \\sim C4A \\sim C4B \\sim C5A \\sim C5B: within 2A with sigma of
0.04 and sigma for terminal atoms of 0.08
Uanis(N1A) = Uanis(N1B)
Uanis(C1A) = Uanis(C1B)
4. Others
 Sof(C1B)=Sof(C2B)=Sof(H2B)=Sof(C3B)=Sof(H3B)=Sof(C4B)=Sof(H4B)=Sof(C5B)=
 Sof(H5B)=1-FVAR(1)
 Sof(C1A)=Sof(C2A)=Sof(H2A)=Sof(C3A)=Sof(H3A)=Sof(C4A)=Sof(H4A)=Sof(C5A)=
 Sof(H5A)=FVAR(1)
 Sof(S1B)=Sof(N1B)=1-FVAR(2)
 Sof(S1A)=Sof(N1A)=FVAR(2)
5.a Ternary CH refined with riding coordinates:
 C12(H12)
5.b Aromatic/amide H refined with riding coordinates:
 C2A(H2A), C2B(H2B), C3A(H3A), C4A(H4A), C3B(H3B), C4B(H4B), C5A(H5A),
 C5B(H5B), C13(H13), C16(H16), C17(H17), C18(H18), C19(H19), C20(H20)
5.c X=CH2 refined with riding coordinates:
 C14(H14A,H14B)
5.d Idealised Me refined as rotating group:
 C10(H10A,H10B,H10C), C11(H11A,H11B,H11C)
;
_olex2_submission_special_instructions 'No special instructions were received'
_oxdiff_exptl_absorpt_empirical_details
;
Empirical correction (ABSPACK) includes:
- Absorption correction using spherical harmonics
- Frame scaling
;
_oxdiff_exptl_absorpt_empirical_full_max 2.477
_oxdiff_exptl_absorpt_empirical_full_min 0.602

loop_
_space_group_symop_operation_xyz
'x, y, z'
'-x+1/2, -y, z+1/2'
'-x, y+1/2, -z+1/2'
'x+1/2, -y+1/2, -z'

loop_
_atom_site_label
_atom_site_type_symbol
_atom_site_fract_x
_atom_site_fract_y
_atom_site_fract_z
_atom_site_U_iso_or_equiv
_atom_site_adp_type
_atom_site_occupancy
_atom_site_site_symmetry_order
_atom_site_calc_flag
_atom_site_refinement_flags_posn
_atom_site_refinement_flags_adp
_atom_site_refinement_flags_occupancy
_atom_site_disorder_assembly
_atom_site_disorder_group
S1A S 0.54496(11) 0.49781(7) 0.30862(2) 0.0237(2) Uani 0.832(4) 1 d . U P A 1
S1B S 0.9455(12) 0.5346(12) 0.3601(3) 0.0269(14) Uani 0.168(4) 1 d . U P A 2
F1 F 0.78196(18) 0.33011(13) 0.41644(3) 0.0254(3) Uani 1 1 d . . . . .
O1 O 0.3520(2) 0.20697(18) 0.35526(5) 0.0352(4) Uani 1 1 d . . . . .
N1A N 0.8823(7) 0.5343(7) 0.35434(18) 0.0239(10) Uani 0.832(4) 1 d . U P A 1
N1B N 0.593(2) 0.4887(16) 0.3222(5) 0.0239(10) Uani 0.168(4) 1 d . U P A 2
N2 N 0.6745(3) 0.09737(18) 0.35920(5) 0.0250(4) Uani 1 1 d . . . . .
C1A C 0.7439(9) 0.6181(6) 0.28914(18) 0.0224(8) Uani 0.796(13) 1 d . U P A 1
C1B C 0.709(4) 0.591(3) 0.2935(9) 0.0224(8) Uani 0.204(13) 1 d . U P A 2
C2A C 0.7515(10) 0.6969(4) 0.25016(14) 0.0289(10) Uani 0.796(13) 1 d . U P A 1
H2A H 0.6386 0.6908 0.2302 0.035 Uiso 0.796(13) 1 calc R . P A 1
C2B C 0.672(3) 0.660(3) 0.2551(5) 0.039(4) Uani 0.204(13) 1 d . U P A 2
H2B H 0.5389 0.6444 0.2416 0.046 Uiso 0.204(13) 1 calc R . P A 2
C3A C 0.9293(12) 0.7832(5) 0.24211(13) 0.0320(14) Uani 0.796(13) 1 d . U P A 1
H3A H 0.9401 0.8372 0.2160 0.038 Uiso 0.796(13) 1 calc R . P A 1
C4A C 1.0947(8) 0.7928(5) 0.27175(17) 0.0335(11) Uani 0.796(13) 1 d . U P A 1
H4A H 1.2144 0.8549 0.2657 0.040 Uiso 0.796(13) 1 calc R . P A 1
C3B C 0.818(4) 0.749(3) 0.2357(7) 0.051(5) Uani 0.204(13) 1 d . U P A 2
H3B H 0.7861 0.7932 0.2089 0.062 Uiso 0.204(13) 1 calc R . P A 2
C4B C 1.009(5) 0.778(3) 0.2536(8) 0.044(6) Uani 0.204(13) 1 d . U P A 2
H4B H 1.1075 0.8409 0.2391 0.053 Uiso 0.204(13) 1 calc R . P A 2
C5A C 1.0866(6) 0.7131(5) 0.30975(18) 0.0290(9) Uani 0.796(13) 1 d . U P A 1
H5A H 1.1981 0.7199 0.3300 0.035 Uiso 0.796(13) 1 calc R . P A 1
C5B C 1.063(3) 0.718(2) 0.2916(8) 0.033(4) Uani 0.204(13) 1 d . U P A 2
H5B H 1.2016 0.7367 0.3025 0.040 Uiso 0.204(13) 1 calc R . P A 2
C6 C 0.9106(3) 0.6233(2) 0.31720(6) 0.0242(4) Uani 1 1 d . . . . .
C7 C 0.7021(3) 0.4644(2) 0.35367(6) 0.0198(4) Uani 1 1 d . . . . .
C8 C 0.6173(3) 0.3600(2) 0.38811(6) 0.0203(4) Uani 1 1 d . . . . .
C9 C 0.5392(3) 0.2112(2) 0.36659(6) 0.0228(4) Uani 1 1 d . . . . .
C10 C 0.9054(3) 0.1002(3) 0.36487(8) 0.0358(5) Uani 1 1 d . . . . .
H10A H 0.9544 0.2062 0.3659 0.054 Uiso 1 1 calc GR . . . .
H10B H 0.9734 0.0476 0.3410 0.054 Uiso 1 1 calc GR . . . .
H10C H 0.9425 0.0488 0.3915 0.054 Uiso 1 1 calc GR . . . .
C11 C 0.5928(4) -0.0441(2) 0.34069(7) 0.0333(5) Uani 1 1 d . . . . .
H11A H 0.4375 -0.0403 0.3399 0.050 Uiso 1 1 calc GR . . . .
H11B H 0.6382 -0.1309 0.3581 0.050 Uiso 1 1 calc GR . . . .
H11C H 0.6478 -0.0559 0.3117 0.050 Uiso 1 1 calc GR . . . .
C12 C 0.4324(3) 0.4356(2) 0.41282(6) 0.0256(4) Uani 1 1 d . . . . .
H12 H 0.3106 0.4427 0.3926 0.031 Uiso 1 1 calc R . . . .
C13 C 0.3626(4) 0.3299(3) 0.44851(7) 0.0343(5) Uani 1 1 d . . . . .
H13 H 0.2831 0.2423 0.4406 0.041 Uiso 1 1 calc R . . . .
C14 C 0.4013(4) 0.3477(3) 0.48878(8) 0.0413(6) Uani 1 1 d . . . . .
H14A H 0.4802 0.4335 0.4983 0.050 Uiso 1 1 calc R . . . .
H14B H 0.3507 0.2750 0.5088 0.050 Uiso 1 1 calc R . . . .
C15 C 0.4794(3) 0.5980(2) 0.42754(6) 0.0253(4) Uani 1 1 d . . . . .
C16 C 0.6698(4) 0.6427(2) 0.44614(7) 0.0301(5) Uani 1 1 d . . . . .
H16 H 0.7813 0.5708 0.4494 0.036 Uiso 1 1 calc R . . . .
C17 C 0.6984(4) 0.7922(3) 0.46005(7) 0.0344(5) Uani 1 1 d . . . . .
H17 H 0.8290 0.8216 0.4727 0.041 Uiso 1 1 calc R . . . .
C18 C 0.5368(4) 0.8984(3) 0.45554(7) 0.0362(5) Uani 1 1 d . . . . .
H18 H 0.5564 1.0003 0.4650 0.043 Uiso 1 1 calc R . . . .
C19 C 0.3472(4) 0.8548(3) 0.43723(7) 0.0360(5) Uani 1 1 d . . . . .
H19 H 0.2363 0.9273 0.4340 0.043 Uiso 1 1 calc R . . . .
C20 C 0.3176(4) 0.7060(2) 0.42345(6) 0.0300(5) Uani 1 1 d . . . . .
H20 H 0.1860 0.6772 0.4111 0.036 Uiso 1 1 calc R . . . .

loop_
_atom_site_aniso_label
_atom_site_aniso_U_11
_atom_site_aniso_U_22
_atom_site_aniso_U_33
_atom_site_aniso_U_23
_atom_site_aniso_U_13
_atom_site_aniso_U_12
S1A 0.0267(3) 0.0224(3) 0.0222(3) 0.0034(3) -0.0065(2) -0.0034(3)
S1B 0.026(3) 0.028(2) 0.027(3) 0.0039(16) -0.002(2) -0.006(3)
F1 0.0303(6) 0.0256(6) 0.0204(5) 0.0021(4) -0.0035(5) 0.0041(5)
O1 0.0236(7) 0.0301(8) 0.0517(9) -0.0078(7) -0.0047(7) 0.0014(6)
N1A 0.025(2) 0.0233(14) 0.0230(18) 0.0019(12) -0.0004(16) 0.0000(19)
N1B 0.025(2) 0.0233(14) 0.0230(18) 0.0019(12) -0.0004(16) 0.0000(19)
N2 0.0222(8) 0.0198(8) 0.0329(9) -0.0017(7) 0.0025(7) -0.0004(6)
C1A 0.031(2) 0.015(2) 0.0210(16) -0.0007(14) 0.0037(14) -0.0038(14)
C1B 0.031(2) 0.015(2) 0.0210(16) -0.0007(14) 0.0037(14) -0.0038(14)
C2A 0.042(3) 0.0218(17) 0.0231(19) 0.0028(13) 0.0035(19) -0.0044(17)
C2B 0.040(9) 0.064(11) 0.012(5) 0.001(5) 0.009(6) -0.004(7)
C3A 0.049(4) 0.0245(16) 0.0225(18) 0.0053(14) 0.0060(19) -0.003(2)
C4A 0.036(2) 0.0306(17) 0.033(2) 0.0064(16) 0.0096(18) -0.0064(15)
C3B 0.032(10) 0.079(13) 0.043(9) 0.025(8) 0.018(7) 0.001(9)
C4B 0.045(11) 0.041(8) 0.046(13) 0.032(9) 0.013(8) -0.005(9)
C5A 0.0291(17) 0.0297(15) 0.028(2) 0.0064(18) 0.0026(16) -0.0041(12)
C5B 0.031(7) 0.035(7) 0.033(9) 0.012(9) 0.009(7) -0.004(6)
C6 0.0275(10) 0.0177(8) 0.0275(10) 0.0004(7) 0.0042(8) 0.0009(8)
C7 0.0210(9) 0.0185(9) 0.0198(8) -0.0014(7) 0.0021(7) 0.0012(7)
C8 0.0209(9) 0.0206(9) 0.0194(8) 0.0031(7) -0.0004(7) 0.0016(7)
C9 0.0222(9) 0.0203(9) 0.0260(9) 0.0042(7) 0.0039(8) -0.0005(8)
C10 0.0220(11) 0.0348(11) 0.0507(14) -0.0092(10) 0.0010(9) 0.0065(9)
C11 0.0343(12) 0.0226(10) 0.0429(12) -0.0049(9) 0.0034(9) -0.0025(8)
C12 0.0286(10) 0.0228(9) 0.0255(9) 0.0021(8) 0.0068(9) 0.0031(8)
C13 0.0418(12) 0.0248(10) 0.0364(11) 0.0030(9) 0.0146(10) 0.0015(9)
C14 0.0550(16) 0.0331(12) 0.0359(11) 0.0079(10) 0.0121(11) 0.0029(11)
C15 0.0343(11) 0.0240(9) 0.0178(8) 0.0029(7) 0.0075(8) 0.0037(8)
C16 0.0393(12) 0.0250(10) 0.0260(10) 0.0000(8) 0.0028(9) 0.0053(9)
C17 0.0454(13) 0.0308(11) 0.0270(10) -0.0021(9) -0.0009(9) 0.0002(10)
C18 0.0556(14) 0.0235(10) 0.0295(10) -0.0024(8) 0.0019(11) 0.0047(11)
C19 0.0493(14) 0.0267(11) 0.0319(11) 0.0003(9) -0.0002(10) 0.0113(10)
C20 0.0370(11) 0.0260(10) 0.0271(10) 0.0019(8) 0.0044(9) 0.0055(9)

loop_
_atom_type_symbol
_atom_type_description
_atom_type_scat_dispersion_real
_atom_type_scat_dispersion_imag
_atom_type_scat_source
C C 0.0181 0.0091 'International Tables Vol C Tables 4.2.6.8 and 6.1.1.4'
H H 0.0000 0.0000 'International Tables Vol C Tables 4.2.6.8 and 6.1.1.4'
F F 0.0727 0.0534 'International Tables Vol C Tables 4.2.6.8 and 6.1.1.4'
N N 0.0311 0.0180 'International Tables Vol C Tables 4.2.6.8 and 6.1.1.4'
O O 0.0492 0.0322 'International Tables Vol C Tables 4.2.6.8 and 6.1.1.4'
S S 0.3331 0.5567 'International Tables Vol C Tables 4.2.6.8 and 6.1.1.4'

loop_
_geom_angle_atom_site_label_1
_geom_angle_atom_site_label_2
_geom_angle_atom_site_label_3
_geom_angle
C1A S1A C7 88.7(2)
C6 S1B C7 87.1(3)
C7 N1A C6 111.0(3)
C7 N1B C1B 108.7(15)
C9 N2 C10 126.94(18)
C9 N2 C11 118.58(17)
C11 N2 C10 114.34(17)
C2A C1A S1A 128.7(4)
C6 C1A S1A 110.1(3)
C6 C1A C2A 121.1(3)
N1B C1B C6 103.5(18)
C2B C1B N1B 136(2)
C2B C1B C6 120.1(16)
C1A C2A H2A 121.4
C3A C2A C1A 117.2(4)
C3A C2A H2A 121.4
C1B C2B H2B 118.9
C3B C2B C1B 122.2(18)
C3B C2B H2B 118.9
C2A C3A H3A 119.4
C2A C3A C4A 121.2(4)
C4A C3A H3A 119.4
C3A C4A H4A 119.5
C5A C4A C3A 121.0(4)
C5A C4A H4A 119.5
C2B C3B H3B 119.1
C4B C3B C2B 121.7(18)
C4B C3B H3B 119.1
C3B C4B H4B 119.2
C5B C4B C3B 121.6(18)
C5B C4B H4B 119.2
C4A C5A H5A 121.2
C6 C5A C4A 117.6(3)
C6 C5A H5A 121.2
C4B C5B H5B 119.2
C4B C5B C6 121.7(16)
C6 C5B H5B 119.2
C1A C6 N1A 114.5(3)
C1A C6 C5A 121.7(2)
C1B C6 S1B 116.9(9)
C1B C6 C5B 112.3(12)
C5A C6 N1A 123.8(3)
C5B C6 S1B 130.0(10)
N1A C7 S1A 115.6(3)
N1A C7 C8 125.8(3)
N1B C7 S1B 123.5(7)
N1B C7 C8 118.9(6)
C8 C7 S1A 118.59(13)
C8 C7 S1B 117.5(3)
F1 C8 C7 107.91(15)
F1 C8 C9 110.93(15)
F1 C8 C12 108.71(15)
C7 C8 C9 108.00(14)
C7 C8 C12 111.42(15)
C12 C8 C9 109.86(16)
O1 C9 N2 122.64(19)
O1 C9 C8 117.10(17)
N2 C9 C8 120.19(17)
N2 C10 H10A 109.5
N2 C10 H10B 109.5
N2 C10 H10C 109.5
H10A C10 H10B 109.5
H10A C10 H10C 109.5
H10B C10 H10C 109.5
N2 C11 H11A 109.5
N2 C11 H11B 109.5
N2 C11 H11C 109.5
H11A C11 H11B 109.5
H11A C11 H11C 109.5
H11B C11 H11C 109.5
C8 C12 H12 106.6
C13 C12 C8 109.07(16)
C13 C12 H12 106.6
C13 C12 C15 113.68(17)
C15 C12 C8 113.89(17)
C15 C12 H12 106.6
C12 C13 H13 116.9
C14 C13 C12 126.2(2)
C14 C13 H13 116.9
C13 C14 H14A 120.0
C13 C14 H14B 120.0
H14A C14 H14B 120.0
C16 C15 C12 123.90(19)
C16 C15 C20 118.53(19)
C20 C15 C12 117.53(19)
C15 C16 H16 119.7
C15 C16 C17 120.6(2)
C17 C16 H16 119.7
C16 C17 H17 119.9
C18 C17 C16 120.3(2)
C18 C17 H17 119.9
C17 C18 H18 120.2
C19 C18 C17 119.6(2)
C19 C18 H18 120.2
C18 C19 H19 119.8
C18 C19 C20 120.4(2)
C20 C19 H19 119.8
C15 C20 H20 119.7
C19 C20 C15 120.7(2)
C19 C20 H20 119.7

loop_
_geom_bond_atom_site_label_1
_geom_bond_atom_site_label_2
_geom_bond_distance
S1A C1A 1.750(5)
S1A C7 1.753(2)
S1B C6 1.573(9)
S1B C7 1.666(7)
F1 C8 1.393(2)
O1 C9 1.233(3)
N1A C6 1.416(6)
N1A C7 1.292(6)
N1B C1B 1.47(2)
N1B C7 1.225(16)
N2 C9 1.334(3)
N2 C10 1.467(3)
N2 C11 1.464(3)
C1A C2A 1.408(6)
C1A C6 1.373(6)
C1B C2B 1.37(3)
C1B C6 1.50(3)
C2A H2A 0.9500
C2A C3A 1.376(6)
C2B H2B 0.9500
C2B C3B 1.36(2)
C3A H3A 0.9500
C3A C4A 1.401(6)
C4A H4A 0.9500
C4A C5A 1.385(5)
C3B H3B 0.9500
C3B C4B 1.35(3)
C4B H4B 0.9500
C4B C5B 1.34(3)
C5A H5A 0.9500
C5A C6 1.381(5)
C5B H5B 0.9500
C5B C6 1.507(17)
C7 C8 1.515(3)
C8 C9 1.550(3)
C8 C12 1.550(3)
C10 H10A 0.9800
C10 H10B 0.9800
C10 H10C 0.9800
C11 H11A 0.9800
C11 H11B 0.9800
C11 H11C 0.9800
C12 H12 1.0000
C12 C13 1.521(3)
C12 C15 1.526(3)
C13 H13 0.9500
C13 C14 1.299(3)
C14 H14A 0.9500
C14 H14B 0.9500
C15 C16 1.392(3)
C15 C20 1.399(3)
C16 H16 0.9500
C16 C17 1.393(3)
C17 H17 0.9500
C17 C18 1.388(3)
C18 H18 0.9500
C18 C19 1.381(4)
C19 H19 0.9500
C19 C20 1.388(3)
C20 H20 0.9500
